data_7045235
loop_
_publ_author_name
'Chen, Shuai'
'Narayanam, Nagaraju'
'Zhang, Lei'
'Zhang, Jian'

_publ_section_title
;
 Hydrogen bond-assisted homochiral lattice packing between inorganic
 helices built from heterometallic units.
;
_journal_issue 7
_journal_name_full 'Dalton transactions (Cambridge, England : 2003)'
_journal_page_first 2134
_journal_page_last 2137
_journal_paper_doi 10.1039/c7dt04112h
_journal_volume 47
_journal_year 2018
_chemical_formula_moiety '0.2(C18 H21 Mn6 O42 Ti3)'
_chemical_formula_sum 'C3.6 H4.2 Mn1.2 O8.4 Ti0.6'
_chemical_formula_weight 276.54
_space_group_crystal_system trigonal
_space_group_IT_number 152
_space_group_name_Hall 'P 31 2"'
_space_group_name_H-M_alt 'P 31 2 1'
_symmetry_space_group_name_Hall 'P 31 2"'
_symmetry_space_group_name_H-M 'P 31 2 1'
_atom_sites_solution_hydrogens mixed
_atom_sites_solution_primary dual
_audit_creation_date 2017-07-10
_audit_creation_method
;
Olex2 1.2-beta
(compiled 2017.01.04 svn.r3372 for OlexSys, GUI svn.r5292)
;
_audit_update_record
;
2017-09-06 deposited with the CCDC.
2018-01-09 downloaded from the CCDC.
;
_cell_angle_alpha 90
_cell_angle_beta 90
_cell_angle_gamma 120
_cell_formula_units_Z 5
_cell_length_a 10.6510(3)
_cell_length_b 10.6510(3)
_cell_length_c 11.0943(3)
_cell_measurement_reflns_used 1642
_cell_measurement_temperature 293(2)
_cell_measurement_theta_max 27.4710
_cell_measurement_theta_min 4.2260
_cell_volume 1089.96(5)
_computing_cell_refinement
;
CrysAlisPro, Agilent Technologies,
Version 1.171.36.28 (release 01-02-2013 CrysAlis171 .NET)
(compiled Feb  1 2013,16:14:44)
;
_computing_data_collection
;
CrysAlisPro, Agilent Technologies,
Version 1.171.36.28 (release 01-02-2013 CrysAlis171 .NET)
(compiled Feb  1 2013,16:14:44)
;
_computing_data_reduction
;
CrysAlisPro, Agilent Technologies,
Version 1.171.36.28 (release 01-02-2013 CrysAlis171 .NET)
(compiled Feb  1 2013,16:14:44)
;
_computing_molecular_graphics 'Olex2 (Dolomanov et al., 2009)'
_computing_publication_material 'Olex2 (Dolomanov et al., 2009)'
_computing_structure_refinement 'XL (Sheldrick, 2008)'
_computing_structure_solution 'ShelXT (Sheldrick, 2015)'
_diffrn_ambient_temperature 293(2)
_diffrn_detector_area_resol_mean 16.2083
_diffrn_measured_fraction_theta_full 0.977
_diffrn_measured_fraction_theta_max 0.996
_diffrn_measurement_details
;
#__ type_ start__ end____ width___ exp.time_
  1 omega  -50.00   53.00   0.2500   13.2450
omega____ theta____ kappa____ phi______ frames
    -       15.8360  -19.0000    0.0000 412
;
_diffrn_measurement_device_type 'Xcalibur, Eos'
_diffrn_measurement_method '\w scans'
_diffrn_orient_matrix_UB_11 0.0561008000
_diffrn_orient_matrix_UB_12 0.0725658000
_diffrn_orient_matrix_UB_13 -0.0093628000
_diffrn_orient_matrix_UB_21 0.0224350000
_diffrn_orient_matrix_UB_22 0.0038702000
_diffrn_orient_matrix_UB_23 0.0607508000
_diffrn_orient_matrix_UB_31 0.0475685000
_diffrn_orient_matrix_UB_32 -0.0251745000
_diffrn_orient_matrix_UB_33 -0.0176380000
_diffrn_radiation_monochromator graphite
_diffrn_radiation_type MoK\a
_diffrn_radiation_wavelength 0.71073
_diffrn_reflns_av_R_equivalents 0.0170
_diffrn_reflns_av_unetI/netI 0.0306
_diffrn_reflns_Laue_measured_fraction_full 0.977
_diffrn_reflns_Laue_measured_fraction_max 0.996
_diffrn_reflns_limit_h_max 12
_diffrn_reflns_limit_h_min -8
_diffrn_reflns_limit_k_max 12
_diffrn_reflns_limit_k_min -9
_diffrn_reflns_limit_l_max 13
_diffrn_reflns_limit_l_min -8
_diffrn_reflns_number 2056
_diffrn_reflns_point_group_measured_fraction_full 0.967
_diffrn_reflns_point_group_measured_fraction_max 0.985
_diffrn_reflns_theta_full 25.242
_diffrn_reflns_theta_max 24.994
_diffrn_reflns_theta_min 3.826
_diffrn_source 'Enhance (Mo) X-ray Source'
_exptl_absorpt_coefficient_mu 2.320
_exptl_absorpt_correction_T_max 1.00000
_exptl_absorpt_correction_T_min 0.91221
_exptl_absorpt_correction_type multi-scan
_exptl_absorpt_process_details
;
CrysAlisPro, Agilent Technologies,
Version 1.171.36.28 (release 01-02-2013 CrysAlis171 .NET)
(compiled Feb  1 2013,16:14:44)
Empirical absorption correction using spherical harmonics,
 implemented in SCALE3 ABSPACK scaling algorithm.
;
_exptl_crystal_density_diffrn 2.107
_exptl_crystal_F_000 681
_exptl_crystal_size_max 0.4
_exptl_crystal_size_mid 0.3
_exptl_crystal_size_min 0.2
_refine_diff_density_max 0.267
_refine_diff_density_min -0.188
_refine_diff_density_rms 0.049
_refine_ls_abs_structure_details
;
 Flack x determined using 493 quotients [(I+)-(I-)]/[(I+)+(I-)]
 (Parsons, Flack and Wagner, Acta Cryst. B69 (2013) 249-259).
;
_refine_ls_abs_structure_Flack 0.056(16)
_refine_ls_extinction_method none
_refine_ls_goodness_of_fit_ref 1.085
_refine_ls_hydrogen_treatment constr
_refine_ls_matrix_type full
_refine_ls_number_parameters 107
_refine_ls_number_reflns 1275
_refine_ls_number_restraints 0
_refine_ls_restrained_S_all 1.085
_refine_ls_R_factor_all 0.0230
_refine_ls_R_factor_gt 0.0215
_refine_ls_shift/su_max 0.000
_refine_ls_shift/su_mean 0.000
_refine_ls_structure_factor_coef Fsqd
_refine_ls_weighting_details 'w=1/[\s^2^(Fo^2^)+(0.0247P)^2^] where P=(Fo^2^+2Fc^2^)/3'
_refine_ls_weighting_scheme calc
_refine_ls_wR_factor_gt 0.0511
_refine_ls_wR_factor_ref 0.0517
_reflns_Friedel_coverage 0.693
_reflns_Friedel_fraction_full 0.953
_reflns_Friedel_fraction_max 0.970
_reflns_number_gt 1220
_reflns_number_total 1275
_reflns_threshold_expression 'I > 2\s(I)'
_cod_data_source_file c7dt04112h2.cif
_cod_data_source_block exp_40441
_cod_depositor_comments 'Adding full bibliography for 7045235--7045236.cif.'
_cod_original_cell_volume 1089.96(7)
_cod_original_formula_sum 'C3.60 H4.20 Mn1.20 O8.40 Ti0.60'
_cod_database_code 7045235
_shelxl_version_number 2014-3
_shelx_space_group_comment
;
The symmetry employed for this shelxl refinement is uniquely defined
by the following loop, which should always be used as a source of
symmetry information in preference to the above space-group names.
They are only intended as comments.
;
_reflns_odcompleteness_completeness 99.49
_reflns_odcompleteness_iscentric 1
_reflns_odcompleteness_theta 25.30
_olex2_refinement_description
;
1. Fixed Uiso
 At 1.2 times of:
  All C(H) groups
 At 1.5 times of:
  All O(H) groups
2. Others
 Fixed Sof: H007(0.5)
3.a Rotating group:
 O007(H007)
3.b Aromatic/amide H refined with riding coordinates:
 C00B(H00B), C00C(H00C), C00D(H00D)
;
_olex2_submission_special_instructions 'No special instructions were received'

loop_
_space_group_symop_operation_xyz
'x, y, z'
'-y, x-y, z+1/3'
'-x+y, -x, z+2/3'
'y, x, -z'
'x-y, -y, -z+2/3'
'-x, -x+y, -z+1/3'

loop_
_atom_site_label
_atom_site_type_symbol
_atom_site_fract_x
_atom_site_fract_y
_atom_site_fract_z
_atom_site_U_iso_or_equiv
_atom_site_adp_type
_atom_site_occupancy
_atom_site_site_symmetry_order
_atom_site_calc_flag
_atom_site_refinement_flags_posn
_atom_site_refinement_flags_adp
_atom_site_refinement_flags_occupancy
Mn01 Mn 0.92250(6) 0.18597(6) 0.31344(4) 0.02365(17) Uani 1 1 d . . .
Ti02 Ti 1.0000 0.49476(9) 0.1667 0.0243(2) Uani 1 2 d S T P
O003 O 1.0000 0.3327(4) 0.1667 0.0264(8) Uani 1 2 d S T P
O004 O 0.8415(3) 0.0189(3) 0.4541(2) 0.0251(6) Uani 1 1 d . . .
O005 O 1.0501(3) 0.5462(3) 0.3422(2) 0.0354(7) Uani 1 1 d . . .
O006 O 0.8142(3) -0.0578(3) 0.6436(2) 0.0303(7) Uani 1 1 d . . .
O007 O 1.0000 0.6948(4) 0.1667 0.0383(11) Uani 1 2 d S T P
H007 H 1.0443 0.7554 0.0976 0.057 Uiso 0.5 1 d GR . .
O008 O 1.0017(3) 0.3496(3) 0.4484(2) 0.0398(7) Uani 1 1 d . . .
O009 O 0.7873(3) 0.4027(3) 0.2096(3) 0.0396(7) Uani 1 1 d . . .
O00A O 0.7244(3) 0.1929(4) 0.3014(3) 0.0452(8) Uani 1 1 d . . .
C00B C 1.0453(4) 0.4804(5) 0.4383(3) 0.0322(9) Uani 1 1 d . . .
H00B H 1.0777 0.5358 0.5082 0.039 Uiso 1 1 calc R . .
C00C C 0.8409(5) 0.0357(4) 0.5661(3) 0.0274(9) Uani 1 1 d . . .
H00C H 0.8625 0.1270 0.5933 0.033 Uiso 1 1 calc R . .
C00D C 0.6996(5) 0.2834(5) 0.2564(4) 0.0398(10) Uani 1 1 d . . .
H00D H 0.6032 0.2606 0.2572 0.048 Uiso 1 1 calc R . .

loop_
_atom_site_aniso_label
_atom_site_aniso_U_11
_atom_site_aniso_U_22
_atom_site_aniso_U_33
_atom_site_aniso_U_23
_atom_site_aniso_U_13
_atom_site_aniso_U_12
Mn01 0.0255(3) 0.0212(3) 0.0237(3) 0.0031(2) 0.0031(2) 0.0113(3)
Ti02 0.0297(6) 0.0228(4) 0.0226(5) 0.0020(2) 0.0040(4) 0.0149(3)
O003 0.031(2) 0.0281(14) 0.0210(17) 0.0036(9) 0.0072(17) 0.0155(11)
O004 0.0328(16) 0.0234(14) 0.0178(11) 0.0020(11) 0.0039(12) 0.0132(14)
O005 0.0485(19) 0.0289(16) 0.0285(14) 0.0001(12) -0.0007(13) 0.0190(16)
O006 0.0455(19) 0.0325(16) 0.0219(13) 0.0040(12) 0.0039(13) 0.0262(15)
O007 0.065(3) 0.0337(16) 0.027(2) 0.0061(11) 0.012(2) 0.0323(16)
O008 0.055(2) 0.0271(17) 0.0303(14) -0.0003(13) 0.0000(15) 0.0151(16)
O009 0.0367(17) 0.0359(19) 0.0538(16) 0.0097(16) 0.0116(15) 0.0238(16)
O00A 0.0319(17) 0.040(2) 0.068(2) 0.0156(18) 0.0137(15) 0.0210(17)
C00B 0.029(2) 0.033(3) 0.028(2) -0.0082(19) -0.0024(18) 0.0105(19)
C00C 0.034(2) 0.024(2) 0.029(2) -0.0023(17) 0.0006(18) 0.018(2)
C00D 0.023(2) 0.038(3) 0.061(3) 0.002(2) 0.001(2) 0.017(2)

loop_
_atom_type_symbol
_atom_type_description
_atom_type_scat_dispersion_real
_atom_type_scat_dispersion_imag
_atom_type_scat_source
C C 0.0033 0.0016 'International Tables Vol C Tables 4.2.6.8 and 6.1.1.4'
O O 0.0106 0.0060 'International Tables Vol C Tables 4.2.6.8 and 6.1.1.4'
Ti Ti 0.2776 0.4457 'International Tables Vol C Tables 4.2.6.8 and 6.1.1.4'
Mn Mn 0.3368 0.7283 'International Tables Vol C Tables 4.2.6.8 and 6.1.1.4'
H H 0.0000 0.0000 'International Tables Vol C Tables 4.2.6.8 and 6.1.1.4'

loop_
_geom_angle_atom_site_label_1
_geom_angle_atom_site_label_2
_geom_angle_atom_site_label_3
_geom_angle
_geom_angle_site_symmetry_1
_geom_angle_site_symmetry_3
O003 Mn01 O004 99.08(9) . 5
O003 Mn01 O004 174.75(11) . .
O003 Mn01 O006 88.14(9) . 3_764
O003 Mn01 O008 95.05(10) . .
O003 Mn01 O00A 87.37(10) . .
O004 Mn01 O004 76.00(9) . 5
O006 Mn01 O004 88.79(11) 3_764 5
O006 Mn01 O004 89.92(10) 3_764 .
O008 Mn01 O004 165.87(9) . 5
O008 Mn01 O004 89.87(10) . .
O008 Mn01 O006 91.43(11) . 3_764
O008 Mn01 O00A 90.55(12) . .
O00A Mn01 O004 90.34(12) . 5
O00A Mn01 O004 94.43(11) . .
O00A Mn01 O006 175.23(10) . 3_764
O003 Ti02 O005 98.00(8) . 6_765
O003 Ti02 O005 98.00(8) . .
O003 Ti02 O007 180.0 . .
O003 Ti02 O009 94.30(8) . 6_765
O003 Ti02 O009 94.30(8) . .
O005 Ti02 O005 164.01(16) . 6_765
O005 Ti02 O007 82.00(8) . .
O005 Ti02 O007 82.00(8) 6_765 .
O005 Ti02 O009 89.69(12) 6_765 .
O005 Ti02 O009 89.11(12) . .
O005 Ti02 O009 89.11(12) 6_765 6_765
O005 Ti02 O009 89.69(12) . 6_765
O009 Ti02 O007 85.70(8) 6_765 .
O009 Ti02 O007 85.70(8) . .
O009 Ti02 O009 171.40(16) 6_765 .
Mn01 O003 Mn01 114.21(18) . 6_765
Ti02 O003 Mn01 122.90(9) . .
Ti02 O003 Mn01 122.89(9) . 6_765
Mn01 O004 Mn01 103.98(9) . 5
C00C O004 Mn01 128.0(2) . .
C00C O004 Mn01 127.6(2) . 5
C00B O005 Ti02 137.0(3) . .
C00C O006 Mn01 134.6(2) . 2_645
Ti02 O007 H007 115.3 . .
C00B O008 Mn01 129.2(3) . .
C00D O009 Ti02 132.5(3) . .
C00D O00A Mn01 130.7(3) . .
O005 C00B H00B 116.9 . .
O008 C00B O005 126.3(4) . .
O008 C00B H00B 116.9 . .
O004 C00C H00C 117.0 . .
O006 C00C O004 126.0(4) . .
O006 C00C H00C 117.0 . .
O009 C00D H00D 115.8 . .
O00A C00D O009 128.4(4) . .
O00A C00D H00D 115.8 . .

loop_
_geom_bond_atom_site_label_1
_geom_bond_atom_site_label_2
_geom_bond_distance
_geom_bond_site_symmetry_2
Mn01 O003 2.118(2) .
Mn01 O004 2.194(2) .
Mn01 O004 2.197(3) 5
Mn01 O006 2.189(3) 3_764
Mn01 O008 2.127(3) .
Mn01 O00A 2.152(3) .
Ti02 O003 1.726(4) .
Ti02 O005 2.021(3) 6_765
Ti02 O005 2.021(3) .
Ti02 O007 2.131(4) .
Ti02 O009 2.024(3) 6_765
Ti02 O009 2.024(3) .
O003 Mn01 2.118(2) 6_765
O004 Mn01 2.197(3) 5
O004 C00C 1.255(4) .
O005 C00B 1.263(5) .
O006 Mn01 2.189(3) 2_645
O006 C00C 1.237(4) .
O007 H007 0.9599 .
O008 C00B 1.233(5) .
O009 C00D 1.253(5) .
O00A C00D 1.226(5) .
C00B H00B 0.9300 .
C00C H00C 0.9300 .
C00D H00D 0.9300 .
